data_4314661
loop_
_publ_author_name
'Diana Gabriela Vargas-Pineda'
'Tanya Guardado'
'Francisco Cervantes-Lee'
'Alejandro J. Metta-Magana'
'Keith H. Pannell'

_publ_contact_author_address
;Department of Chemistry, University of Texas at El Paso, 
El Paso, Texas, 79968-0513
;
_publ_contact_author_email pannel@utep.edu
_publ_contact_author_name 'Keith H. Pannell'
_publ_section_title
;
 Intramolecular Chalcogen-Tin Interactions in [(o-MeEC6H4)CH2]2SnPh2-nCln
 (E = S, O, CH2; n= 0, 1, 2) and Intermolecular Chlorine-Tin Interactions
 in the meta- and para-Methoxy Isomers
;
_journal_name_full 'Inorganic Chemistry'
_journal_page_first 960
_journal_page_last 968
_journal_paper_doi 10.1021/ic901800c
_journal_volume 49
_journal_year 2010
_chemical_formula_moiety 'C16 H18 Cl2 O2 Sn'
_chemical_formula_sum 'C16 H18 Cl2 O2 Sn'
_chemical_formula_weight 431.89
_chemical_name_systematic
; 
Bis-(o-methoxybenzyl)-dichloro-tin
;
_space_group_IT_number 2
_symmetry_cell_setting triclinic
_symmetry_space_group_name_Hall '-P 1'
_symmetry_space_group_name_H-M 'P -1'
_atom_sites_solution_hydrogens geom
_atom_sites_solution_primary direct
_atom_sites_solution_secondary difmap
_cell_angle_alpha 89.699(2)
_cell_angle_beta 81.920(2)
_cell_angle_gamma 81.005(2)
_cell_formula_units_Z 2
_cell_length_a 7.4570(12)
_cell_length_b 8.5940(14)
_cell_length_c 14.043(2)
_cell_measurement_reflns_used 4296
_cell_measurement_temperature 298(2)
_cell_measurement_theta_max 26.825
_cell_measurement_theta_min 2.4
_cell_volume 879.9(2)
_computing_cell_refinement 'Bruker SMART'
_computing_data_collection 'Bruker SMART'
_computing_data_reduction 'Bruker SAINT'
_computing_molecular_graphics 'Bruker SHELXTL'
_computing_publication_material 'Bruker SHELXTL'
_computing_structure_refinement 'SHELXL-97 (Sheldrick, 1997)'
_computing_structure_solution 'Crystals (Betteridge, 2003)'
_diffrn_ambient_temperature 298(2)
_diffrn_measurement_device_type 'CCD area detector'
_diffrn_measurement_method 'phi and omega scans'
_diffrn_radiation_monochromator graphite
_diffrn_radiation_source 'fine-focus sealed tube'
_diffrn_radiation_type MoK\a
_diffrn_radiation_wavelength 0.71073
_diffrn_reflns_av_R_equivalents 0.0369
_diffrn_reflns_av_sigmaI/netI 0.0538
_diffrn_reflns_limit_h_max 8
_diffrn_reflns_limit_h_min -8
_diffrn_reflns_limit_k_max 10
_diffrn_reflns_limit_k_min -10
_diffrn_reflns_limit_l_max 16
_diffrn_reflns_limit_l_min -16
_diffrn_reflns_number 8299
_diffrn_reflns_theta_max 25.00
_diffrn_reflns_theta_min 1.46
_exptl_absorpt_coefficient_mu 1.756
_exptl_absorpt_correction_type none
_exptl_absorpt_process_details SADABS
_exptl_crystal_colour colorless
_exptl_crystal_density_diffrn 1.630
_exptl_crystal_density_meas 0
_exptl_crystal_density_method 'not measured'
_exptl_crystal_description blades
_exptl_crystal_F_000 428
_exptl_crystal_size_max 0.372
_exptl_crystal_size_mid 0.123
_exptl_crystal_size_min 0.053
_refine_ls_extinction_method none
_refine_ls_goodness_of_fit_ref 0.880
_refine_ls_hydrogen_treatment mixed
_refine_ls_matrix_type full
_refine_ls_number_parameters 190
_refine_ls_number_reflns 3058
_refine_ls_number_restraints 0
_refine_ls_restrained_S_all 0.880
_refine_ls_R_factor_all 0.0469
_refine_ls_R_factor_gt 0.0404
_refine_ls_shift/su_max 0.000
_refine_ls_shift/su_mean 0.000
_refine_ls_structure_factor_coef Fsqd
_refine_ls_weighting_details 'calc w=1/[\s^2^(Fo^2^)+(0.1000P)^2^+0.0824P] where P=(Fo^2^+2Fc^2^)/3'
_refine_ls_weighting_scheme calc
_refine_ls_wR_factor_gt 0.1226
_refine_ls_wR_factor_ref 0.1306
_reflns_number_gt 2753
_reflns_number_total 3058
_reflns_threshold_expression >2sigma(I)
_cod_data_source_file ic901800c_si_001_3.cif
_cod_data_source_block 3b
_cod_depositor_comments
;
The following automatic conversions were performed:

'_symmetry_cell_setting' value 'Triclinic' changed to 'triclinic'
according to the built-in table from CIF Core dictionary named
'cif_core.dic' version 2.4.1 from 2010-06-29.

Automatic conversion script
Id: cif_fix_values 1646 2011-03-28 12:23:43Z adriana 
;
_cod_original_cell_volume 880.0(2)
_cod_database_code 4314661

loop_
_symmetry_equiv_pos_as_xyz
'x, y, z'
'-x, -y, -z'

loop_
_atom_site_label
_atom_site_type_symbol
_atom_site_fract_x
_atom_site_fract_y
_atom_site_fract_z
_atom_site_U_iso_or_equiv
_atom_site_adp_type
_atom_site_occupancy
_atom_site_symmetry_multiplicity
_atom_site_calc_flag
_atom_site_refinement_flags
_atom_site_disorder_assembly
_atom_site_disorder_group
Sn1 Sn 0.23473(4) 0.25495(4) 0.24068(2) 0.04333(18) Uani 1 1 d . . .
Cl1 Cl 0.1535(3) 0.4751(2) 0.14344(14) 0.0761(5) Uani 1 1 d . . .
Cl2 Cl -0.0671(2) 0.2407(2) 0.31661(13) 0.0675(4) Uani 1 1 d . . .
O1 O 0.5513(5) 0.2447(4) 0.1241(3) 0.0552(10) Uani 1 1 d . . .
O2 O 0.3317(6) 0.0425(5) 0.3755(3) 0.0570(10) Uani 1 1 d . . .
C1 C 0.2957(7) 0.0549(6) 0.1451(4) 0.0469(12) Uani 1 1 d . . .
H1A H 0.2257 -0.0257 0.1710 0.056 Uiso 1 1 calc R . .
H1B H 0.2579 0.0855 0.0835 0.056 Uiso 1 1 calc R . .
C2 C 0.4949(7) -0.0123(6) 0.1304(4) 0.0418(11) Uani 1 1 d . . .
C3 C 0.6254(7) 0.0868(6) 0.1186(4) 0.0431(11) Uani 1 1 d . . .
C4 C 0.8114(7) 0.0297(6) 0.1045(4) 0.0458(12) Uani 1 1 d . . .
H4 H 0.8963 0.0990 0.0967 0.055 Uiso 1 1 calc R . .
C5 C 0.8695(8) -0.1304(7) 0.1020(4) 0.0523(13) Uani 1 1 d . . .
H5 H 0.9943 -0.1696 0.0925 0.063 Uiso 1 1 calc R . .
C6 C 0.7454(8) -0.2312(7) 0.1133(5) 0.0566(15) Uani 1 1 d . . .
H6 H 0.7854 -0.3393 0.1115 0.068 Uiso 1 1 calc R . .
C7 C 0.5571(8) -0.1730(6) 0.1277(4) 0.0518(13) Uani 1 1 d . . .
H7 H 0.4730 -0.2430 0.1356 0.062 Uiso 1 1 calc R . .
C8 C 0.6635(9) 0.3608(7) 0.1030(7) 0.081(2) Uani 1 1 d . . .
H8A H 0.5897 0.4632 0.1110 0.122 Uiso 1 1 calc R . .
H8B H 0.7233 0.3470 0.0378 0.122 Uiso 1 1 calc R . .
H8C H 0.7541 0.3516 0.1458 0.122 Uiso 1 1 calc R . .
C9 C 0.3734(10) 0.3478(9) 0.3468(5) 0.0702(18) Uani 1 1 d . . .
H9A H 0.5046 0.3151 0.3306 0.084 Uiso 1 1 calc R . .
H9B H 0.3489 0.4620 0.3466 0.084 Uiso 1 1 calc R . .
C10 C 0.3106(8) 0.2908(7) 0.4452(4) 0.0578(14) Uani 1 1 d . . .
C11 C 0.2935(8) 0.1330(7) 0.4577(4) 0.0545(14) Uani 1 1 d . . .
C12 C 0.2411(9) 0.0772(8) 0.5475(4) 0.0640(16) Uani 1 1 d . . .
H12 H 0.2342 -0.0294 0.5553 0.077 Uiso 1 1 calc R . .
C13 C 0.1985(11) 0.1786(10) 0.6266(5) 0.086(2) Uani 1 1 d . . .
H13 H 0.1623 0.1412 0.6874 0.103 Uiso 1 1 calc R . .
C14 C 0.2106(12) 0.3354(11) 0.6137(5) 0.088(2) Uani 1 1 d . . .
H14 H 0.1820 0.4048 0.6662 0.105 Uiso 1 1 calc R . .
C15 C 0.2648(11) 0.3908(9) 0.5235(5) 0.077(2) Uani 1 1 d . . .
H15 H 0.2704 0.4976 0.5158 0.093 Uiso 1 1 calc R . .
C16 C 0.3050(10) -0.1183(7) 0.3835(5) 0.0720(18) Uani 1 1 d . . .
H16A H 0.3364 -0.1693 0.3214 0.108 Uiso 1 1 calc R . .
H16B H 0.1788 -0.1229 0.4073 0.108 Uiso 1 1 calc R . .
H16C H 0.3816 -0.1709 0.4271 0.108 Uiso 1 1 calc R . .

loop_
_atom_site_aniso_label
_atom_site_aniso_U_11
_atom_site_aniso_U_22
_atom_site_aniso_U_33
_atom_site_aniso_U_23
_atom_site_aniso_U_13
_atom_site_aniso_U_12
Sn1 0.0414(2) 0.0424(3) 0.0436(3) 0.00533(16) -0.00429(16) -0.00008(16)
Cl1 0.0720(10) 0.0694(11) 0.0763(11) 0.0310(9) -0.0020(9) 0.0133(8)
Cl2 0.0494(8) 0.0758(11) 0.0707(10) 0.0049(8) 0.0075(7) -0.0036(7)
O1 0.049(2) 0.0350(19) 0.077(3) 0.0027(18) 0.0027(19) -0.0037(16)
O2 0.062(2) 0.055(2) 0.053(2) 0.0052(19) -0.0086(19) -0.0058(19)
C1 0.042(3) 0.044(3) 0.056(3) -0.005(2) -0.009(2) -0.006(2)
C2 0.044(3) 0.039(3) 0.041(3) -0.007(2) 0.000(2) -0.006(2)
C3 0.049(3) 0.037(3) 0.044(3) 0.000(2) -0.009(2) -0.005(2)
C4 0.042(3) 0.051(3) 0.044(3) -0.006(2) -0.001(2) -0.007(2)
C5 0.043(3) 0.059(4) 0.051(3) -0.001(3) -0.004(2) 0.001(2)
C6 0.058(3) 0.039(3) 0.069(4) -0.003(3) -0.009(3) 0.003(3)
C7 0.052(3) 0.045(3) 0.060(3) -0.005(3) -0.005(3) -0.017(2)
C8 0.069(4) 0.047(4) 0.129(7) 0.018(4) -0.009(4) -0.015(3)
C9 0.080(4) 0.079(5) 0.061(4) 0.011(3) -0.015(3) -0.038(4)
C10 0.063(4) 0.065(4) 0.047(3) 0.004(3) -0.011(3) -0.014(3)
C11 0.051(3) 0.064(4) 0.047(3) 0.002(3) -0.004(3) -0.008(3)
C12 0.072(4) 0.071(4) 0.050(3) 0.018(3) -0.006(3) -0.020(3)
C13 0.093(5) 0.115(7) 0.045(4) 0.015(4) -0.003(4) -0.009(5)
C14 0.102(6) 0.101(6) 0.053(4) -0.015(4) -0.005(4) 0.004(5)
C15 0.100(5) 0.065(4) 0.065(4) -0.009(3) -0.021(4) 0.003(4)
C16 0.084(5) 0.061(4) 0.073(4) 0.006(3) -0.011(4) -0.018(3)

loop_
_atom_type_symbol
_atom_type_description
_atom_type_scat_dispersion_real
_atom_type_scat_dispersion_imag
_atom_type_scat_source
C C 0.0033 0.0016 'International Tables Vol C Tables 4.2.6.8 and 6.1.1.4'
H H 0.0000 0.0000 'International Tables Vol C Tables 4.2.6.8 and 6.1.1.4'
O O 0.0106 0.0060 'International Tables Vol C Tables 4.2.6.8 and 6.1.1.4'
Cl Cl 0.1484 0.1585 'International Tables Vol C Tables 4.2.6.8 and 6.1.1.4'
Sn Sn -0.6537 1.4246 'International Tables Vol C Tables 4.2.6.8 and 6.1.1.4'

loop_
_geom_angle_atom_site_label_1
_geom_angle_atom_site_label_2
_geom_angle_atom_site_label_3
_geom_angle
_geom_angle_site_symmetry_1
_geom_angle_site_symmetry_3
_geom_angle_publ_flag
C1 Sn1 C9 134.8(3) . . ?
C1 Sn1 Cl2 103.27(14) . . ?
C9 Sn1 Cl2 106.49(19) . . ?
C1 Sn1 Cl1 105.66(17) . . ?
C9 Sn1 Cl1 104.0(2) . . ?
Cl2 Sn1 Cl1 96.37(6) . . ?
C3 O1 C8 120.7(4) . . ?
C11 O2 C16 117.3(5) . . ?
C2 C1 Sn1 112.4(3) . . ?
C3 C2 C7 117.4(5) . . ?
C3 C2 C1 120.1(5) . . ?
C7 C2 C1 122.5(5) . . ?
O1 C3 C4 124.5(5) . . ?
O1 C3 C2 113.4(4) . . ?
C4 C3 C2 122.1(5) . . ?
C5 C4 C3 119.4(5) . . ?
C6 C5 C4 120.2(5) . . ?
C5 C6 C7 120.3(5) . . ?
C2 C7 C6 120.7(5) . . ?
C10 C9 Sn1 110.9(4) . . ?
C15 C10 C11 118.6(6) . . ?
C15 C10 C9 121.9(6) . . ?
C11 C10 C9 119.5(5) . . ?
O2 C11 C12 124.3(6) . . ?
O2 C11 C10 115.1(5) . . ?
C12 C11 C10 120.6(6) . . ?
C11 C12 C13 120.4(7) . . ?
C14 C13 C12 118.9(7) . . ?
C13 C14 C15 120.5(7) . . ?
C10 C15 C14 120.9(7) . . ?

loop_
_geom_bond_atom_site_label_1
_geom_bond_atom_site_label_2
_geom_bond_distance
_geom_bond_site_symmetry_2
_geom_bond_publ_flag
Sn1 C1 2.138(5) . ?
Sn1 C9 2.151(7) . ?
Sn1 Cl2 2.3720(16) . ?
Sn1 Cl1 2.3789(16) . ?
O1 C3 1.381(6) . ?
O1 C8 1.404(7) . ?
O2 C11 1.366(7) . ?
O2 C16 1.429(7) . ?
C1 C2 1.493(7) . ?
C2 C3 1.382(7) . ?
C2 C7 1.386(7) . ?
C3 C4 1.384(7) . ?
C4 C5 1.375(7) . ?
C5 C6 1.357(8) . ?
C6 C7 1.401(8) . ?
C9 C10 1.502(8) . ?
C10 C15 1.370(9) . ?
C10 C11 1.389(8) . ?
C11 C12 1.375(8) . ?
C12 C13 1.384(10) . ?
C13 C14 1.374(11) . ?
C14 C15 1.379(11) . ?

loop_
_geom_torsion_atom_site_label_1
_geom_torsion_atom_site_label_2
_geom_torsion_atom_site_label_3
_geom_torsion_atom_site_label_4
_geom_torsion
_geom_torsion_publ_flag
C9 Sn1 C1 C2 -18.6(6) ?
Cl2 Sn1 C1 C2 -148.7(4) ?
Cl1 Sn1 C1 C2 110.6(4) ?
Sn1 C1 C2 C3 -41.7(6) ?
Sn1 C1 C2 C7 138.3(5) ?
C8 O1 C3 C4 8.4(9) ?
C8 O1 C3 C2 -172.8(6) ?
C7 C2 C3 O1 -178.8(5) ?
C1 C2 C3 O1 1.3(7) ?
C7 C2 C3 C4 0.1(8) ?
C1 C2 C3 C4 -179.8(5) ?
O1 C3 C4 C5 178.8(5) ?
C2 C3 C4 C5 0.0(8) ?
C3 C4 C5 C6 0.0(8) ?
C4 C5 C6 C7 -0.1(9) ?
C3 C2 C7 C6 -0.2(8) ?
C1 C2 C7 C6 179.8(6) ?
C5 C6 C7 C2 0.2(9) ?
C1 Sn1 C9 C10 -94.3(6) ?
Cl2 Sn1 C9 C10 34.8(5) ?
Cl1 Sn1 C9 C10 135.9(5) ?
Sn1 C9 C10 C15 -133.6(6) ?
Sn1 C9 C10 C11 44.8(8) ?
C16 O2 C11 C12 3.7(9) ?
C16 O2 C11 C10 -176.1(5) ?
C15 C10 C11 O2 176.5(6) ?
C9 C10 C11 O2 -1.9(8) ?
C15 C10 C11 C12 -3.4(9) ?
C9 C10 C11 C12 178.2(6) ?
O2 C11 C12 C13 -177.6(6) ?
C10 C11 C12 C13 2.2(10) ?
C11 C12 C13 C14 -0.4(12) ?
C12 C13 C14 C15 -0.2(13) ?
C11 C10 C15 C14 2.8(11) ?
C9 C10 C15 C14 -178.8(7) ?
C13 C14 C15 C10 -1.1(13) ?

loop_
_cod_related_entry_id
_cod_related_entry_database
_cod_related_entry_code
1 ChemSpider 30660956
